data_1524937
loop_
_publ_author_name
'Miraglia, S.'
'Hodeau, J.L.'
'Ghedira, M.'
'Marezio, M.'
'Laviron, C.'
'Espinosa, G.P.'

_publ_section_title
;
 Nature of the structural distortion and of the chemical bonding in Sn M3
 Rh4 Sn12 (M= La - Gd, Yb, Ca, Sr and Th)
;
_journal_name_full 'Journal of Solid State Chemistry'
_journal_page_first 358
_journal_page_last 368
_journal_volume 53
_journal_year 1986
_chemical_formula_sum 'Rh4 Sn13 Th3'
_chemical_name_systematic 'Th3 Rh4 Sn13'
_space_group_IT_number 223
_symmetry_space_group_name_Hall '-P 4n 2 3'
_symmetry_space_group_name_H-M 'P m -3 n'
_cell_angle_alpha 90
_cell_angle_beta 90
_cell_angle_gamma 90
_cell_formula_units_Z 2
_cell_length_a 9.692
_cell_length_b 9.692
_cell_length_c 9.692
_cell_volume 910.417
_citation_journal_id_ASTM JSSCBI
_cod_data_source_file Miraglia_JSSCBI_1986_947.cif
_cod_data_source_block Rh4Sn13Th3
_cod_original_cell_volume 910.4168
_cod_database_code 1524937

loop_
_symmetry_equiv_pos_as_xyz
x,y,z
-y+1/2,x+1/2,z+1/2
-x,-y,z
y+1/2,-x+1/2,z+1/2
x,-y,-z
y+1/2,x+1/2,-z+1/2
-x,y,-z
-y+1/2,-x+1/2,-z+1/2
z,x,y
-x+1/2,z+1/2,y+1/2
-z,-x,y
x+1/2,-z+1/2,y+1/2
z,-x,-y
x+1/2,z+1/2,-y+1/2
-z,x,-y
-x+1/2,-z+1/2,-y+1/2
y,z,x
y,-z,-x
z+1/2,y+1/2,-x+1/2
-y,z,-x
-z+1/2,-y+1/2,-x+1/2
-y,-z,x
z+1/2,-y+1/2,x+1/2
-z+1/2,y+1/2,x+1/2
-x,-y,-z
y-1/2,-x-1/2,-z-1/2
x,y,-z
-y-1/2,x-1/2,-z-1/2
-x,y,z
-y-1/2,-x-1/2,z-1/2
x,-y,z
y-1/2,x-1/2,z-1/2
-z,-x,-y
x-1/2,-z-1/2,-y-1/2
z,x,-y
-x-1/2,z-1/2,-y-1/2
-z,x,y
-x-1/2,-z-1/2,y-1/2
z,-x,y
x-1/2,z-1/2,y-1/2
-y,-z,-x
-y,z,x
-z-1/2,-y-1/2,x-1/2
y,-z,x
z-1/2,y-1/2,x-1/2
y,z,-x
-z-1/2,y-1/2,-x-1/2
z-1/2,-y-1/2,-x-1/2

loop_
_atom_site_label
_atom_site_type_symbol
_atom_site_fract_x
_atom_site_fract_y
_atom_site_fract_z
_atom_site_occupancy
_atom_site_U_iso_or_equiv
Rh1 Rh 0.25 0.25 0.25 1 0.0
Sn1 Sn 0 0 0 1 0.0
Sn2 Sn 0 0.30774 0.1527 1 0.0
Th1 Th 0.25 0.5 0 1 0.0
